data_4125562
loop_
_publ_author_name
'Jin, Zexin'
'Teo, Yew Chin'
'Zulaybar, Nicolo G.'
'Smith, Matthew D.'
'Xia, Yan'

_publ_section_title
;
 Streamlined Synthesis of Polycyclic Conjugated Hydrocarbons Containing
 Cyclobutadienoids via C-H Activated Annulation and Aromatization.
;
_journal_issue 5
_journal_name_full 'Journal of the American Chemical Society'
_journal_page_first 1806
_journal_page_last 1809
_journal_paper_doi 10.1021/jacs.6b12888
_journal_volume 139
_journal_year 2017
_chemical_formula_moiety 'C60 H66 Si2'
_chemical_formula_sum 'C60 H66 Si2'
_chemical_formula_weight 843.30
_chemical_name_systematic
;
((1,4,9,14-tetramethylnaphtho[2',3':3,4]cyclobuta[1,2-b]naphtho[2',3':3,4]
cyclobuta[1,2-i]anthracene-7,16-diyl)bis(ethyne-2,1-diyl))
bis(triisopropylsilane)
;
_space_group_crystal_system monoclinic
_space_group_IT_number 14
_space_group_name_Hall '-P 2yn'
_space_group_name_H-M_alt 'P 1 21/n 1'
_symmetry_space_group_name_Hall '-P 2yn'
_symmetry_space_group_name_H-M 'P 1 21/n 1'
_atom_sites_solution_hydrogens geom
_audit_creation_date 2016-08-18
_audit_creation_method
;
Olex2 1.2
(compiled 2016.02.19 svn.r3266 for OlexSys, GUI svn.r5155)
;
_cell_angle_alpha 90
_cell_angle_beta 91.952(3)
_cell_angle_gamma 90
_cell_formula_units_Z 2
_cell_length_a 8.3902(4)
_cell_length_b 21.3216(11)
_cell_length_c 13.1829(6)
_cell_measurement_reflns_used 9982
_cell_measurement_temperature 100
_cell_measurement_theta_max 29.819
_cell_measurement_theta_min 2.679
_cell_volume 2357.0(2)
_computing_cell_refinement 'SAINT v8.34A (Bruker, 2013)'
_computing_data_collection 'APEX2 Ver. 2014.11-0 (Bruker-AXS, 2014)'
_computing_data_reduction 'SAINT v8.34A (Bruker, 2013)'
_computing_molecular_graphics 'Olex2 (Dolomanov et al., 2009)'
_computing_publication_material 'Olex2 (Dolomanov et al., 2009)'
_computing_structure_refinement 'XL (Sheldrick, 2008)'
_diffrn_ambient_temperature 100
_diffrn_detector 'Bruker Photon100'
_diffrn_detector_area_resol_mean 10.42
_diffrn_detector_type 'CMOS area detector'
_diffrn_measured_fraction_theta_full 0.999
_diffrn_measured_fraction_theta_max 1.000
_diffrn_measurement_device 'four-circle diffractometer'
_diffrn_measurement_device_type 'Bruker D8 with PHOTON 100 detector'
_diffrn_measurement_method '\f and \w shutterless scans'
_diffrn_radiation_collimation 'focusing mirrors'
_diffrn_radiation_monochromator 'silicon 111'
_diffrn_radiation_probe x-ray
_diffrn_radiation_wavelength 0.7749
_diffrn_reflns_av_R_equivalents 0.0512
_diffrn_reflns_av_unetI/netI 0.0359
_diffrn_reflns_Laue_measured_fraction_full 0.999
_diffrn_reflns_Laue_measured_fraction_max 1.000
_diffrn_reflns_limit_h_max 10
_diffrn_reflns_limit_h_min -10
_diffrn_reflns_limit_k_max 26
_diffrn_reflns_limit_k_min -26
_diffrn_reflns_limit_l_max 16
_diffrn_reflns_limit_l_min -16
_diffrn_reflns_number 31685
_diffrn_reflns_point_group_measured_fraction_full 0.999
_diffrn_reflns_point_group_measured_fraction_max 1.000
_diffrn_reflns_theta_full 26.000
_diffrn_reflns_theta_max 28.967
_diffrn_reflns_theta_min 2.680
_diffrn_source 'Advanced Light Source, station 11.3.1'
_diffrn_source_type 'Incoatec I\ms'
_diffrn_standards_number 0
_exptl_absorpt_coefficient_mu 0.140
_exptl_absorpt_correction_T_max 0.5641
_exptl_absorpt_correction_T_min 0.4994
_exptl_absorpt_correction_type multi-scan
_exptl_absorpt_process_details
;
'SADABS-2014/2 (Bruker,2014/2) was used for absorption correction.
wR2(int) was 0.1319 before and 0.0566 after correction.
The Ratio of minimum to maximum transmission is 0.8853.
The \l/2 correction factor is Not present.'
;
_exptl_crystal_colour 'clear reddish orange'
_exptl_crystal_colour_lustre clear
_exptl_crystal_colour_modifier reddish
_exptl_crystal_colour_primary orange
_exptl_crystal_density_diffrn 1.188
_exptl_crystal_description prism
_exptl_crystal_F_000 908
_exptl_crystal_size_max 0.1
_exptl_crystal_size_mid 0.03
_exptl_crystal_size_min 0.03
_refine_diff_density_max 0.433
_refine_diff_density_min -0.414
_refine_diff_density_rms 0.051
_refine_ls_extinction_method none
_refine_ls_goodness_of_fit_ref 1.018
_refine_ls_hydrogen_treatment constr
_refine_ls_matrix_type full
_refine_ls_number_parameters 288
_refine_ls_number_reflns 4824
_refine_ls_number_restraints 0
_refine_ls_restrained_S_all 1.018
_refine_ls_R_factor_all 0.0677
_refine_ls_R_factor_gt 0.0473
_refine_ls_shift/su_max 0.001
_refine_ls_shift/su_mean 0.000
_refine_ls_structure_factor_coef Fsqd
_refine_ls_weighting_details 'w=1/[\s^2^(Fo^2^)+(0.0581P)^2^+1.6028P] where P=(Fo^2^+2Fc^2^)/3'
_refine_ls_weighting_scheme calc
_refine_ls_wR_factor_gt 0.1143
_refine_ls_wR_factor_ref 0.1240
_reflns_Friedel_coverage 0.000
_reflns_number_gt 3769
_reflns_number_total 4824
_reflns_threshold_expression 'I > 2\s(I)'
_cod_data_source_file ja6b12888_si_003.cif
_cod_data_source_block g1_monop_0p80_a
_cod_depositor_comments 'Adding full bibliography for 4125562.cif.'
_cod_database_code 4125562
_shelxl_version_number 2014-3
_shelx_space_group_comment
;
The symmetry employed for this shelxl refinement is uniquely defined
by the following loop, which should always be used as a source of
symmetry information in preference to the above space-group names.
They are only intended as comments.
;

loop_
_space_group_symop_operation_xyz
'x, y, z'
'-x+1/2, y+1/2, -z+1/2'
'-x, -y, -z'
'x-1/2, -y-1/2, z-1/2'

loop_
_atom_site_label
_atom_site_type_symbol
_atom_site_fract_x
_atom_site_fract_y
_atom_site_fract_z
_atom_site_U_iso_or_equiv
_atom_site_adp_type
_atom_site_occupancy
_atom_site_site_symmetry_order
_atom_site_calc_flag
_atom_site_refinement_flags_posn
Si1 Si 0.07351(6) 0.64086(2) 0.88174(4) 0.02032(15) Uani 1 1 d .
C1 C 0.2510(2) 0.51030(8) 0.35842(13) 0.0161(4) Uani 1 1 d .
H1 H 0.2433 0.4909 0.2936 0.019 Uiso 1 1 calc R
C20 C 0.0291(2) 0.56011(8) 0.69174(14) 0.0168(4) Uani 1 1 d .
C15 C 0.3941(2) 0.57365(8) 0.48647(13) 0.0162(4) Uani 1 1 d .
C17 C 0.1405(2) 0.53412(8) 0.52781(13) 0.0151(4) Uani 1 1 d .
C19 C -0.1257(2) 0.49511(8) 0.57004(13) 0.0152(4) Uani 1 1 d .
C16 C 0.2814(2) 0.56914(8) 0.55652(13) 0.0170(4) Uani 1 1 d .
H16 H 0.2943 0.5881 0.6215 0.020 Uiso 1 1 calc R
C2 C 0.3796(2) 0.54427(8) 0.38811(13) 0.0165(4) Uani 1 1 d .
C21 C 0.0437(2) 0.58837(9) 0.77123(14) 0.0198(4) Uani 1 1 d .
C11 C 0.8091(2) 0.63581(8) 0.42447(14) 0.0185(4) Uani 1 1 d .
C14 C 0.5538(2) 0.59862(8) 0.46104(13) 0.0177(4) Uani 1 1 d .
C18 C 0.0148(2) 0.52887(8) 0.59565(13) 0.0151(4) Uani 1 1 d .
C3 C 0.5403(2) 0.56961(8) 0.36283(14) 0.0175(4) Uani 1 1 d .
C6 C 0.7964(2) 0.60710(8) 0.32672(14) 0.0190(4) Uani 1 1 d .
C12 C 0.6810(2) 0.63196(8) 0.49558(14) 0.0184(4) Uani 1 1 d .
C7 C 0.9271(2) 0.61193(9) 0.26254(15) 0.0223(4) Uani 1 1 d .
H7 H 0.9209 0.5929 0.1974 0.027 Uiso 1 1 calc R
C4 C 0.6551(2) 0.57214(8) 0.29358(14) 0.0185(4) Uani 1 1 d .
C10 C 0.9509(2) 0.66814(9) 0.45211(15) 0.0225(4) Uani 1 1 d .
H10 H 0.9605 0.6877 0.5168 0.027 Uiso 1 1 calc R
C13 C 0.6909(2) 0.66078(9) 0.59872(14) 0.0236(4) Uani 1 1 d .
H13A H 0.7793 0.6418 0.6384 0.035 Uiso 1 1 calc GR
H13B H 0.5907 0.6535 0.6330 0.035 Uiso 1 1 calc GR
H13C H 0.7091 0.7060 0.5925 0.035 Uiso 1 1 calc GR
C9 C 1.0753(2) 0.67182(9) 0.38712(16) 0.0264(4) Uani 1 1 d .
H9 H 1.1698 0.6937 0.4072 0.032 Uiso 1 1 calc R
C22 C 0.1353(2) 0.71932(9) 0.83106(15) 0.0240(4) Uani 1 1 d .
H22 H 0.1612 0.7467 0.8910 0.029 Uiso 1 1 calc R
C23 C 0.2437(2) 0.60752(9) 0.96296(14) 0.0242(4) Uani 1 1 d .
H23 H 0.3284 0.5952 0.9152 0.029 Uiso 1 1 calc R
C5 C 0.6412(2) 0.54075(10) 0.19223(15) 0.0255(4) Uani 1 1 d .
H5A H 0.7227 0.5080 0.1883 0.038 Uiso 1 1 calc GR
H5B H 0.6568 0.5718 0.1387 0.038 Uiso 1 1 calc GR
H5C H 0.5351 0.5219 0.1833 0.038 Uiso 1 1 calc GR
C8 C 1.0635(2) 0.64380(9) 0.29271(16) 0.0259(4) Uani 1 1 d .
H8 H 1.1500 0.6465 0.2483 0.031 Uiso 1 1 calc R
C27 C 0.3200(3) 0.65559(10) 1.03589(15) 0.0296(5) Uani 1 1 d .
H27A H 0.3640 0.6903 0.9969 0.044 Uiso 1 1 calc GR
H27B H 0.4057 0.6355 1.0764 0.044 Uiso 1 1 calc GR
H27C H 0.2391 0.6718 1.0810 0.044 Uiso 1 1 calc GR
C26 C 0.2878(3) 0.71342(10) 0.77112(16) 0.0310(5) Uani 1 1 d .
H26A H 0.3702 0.6922 0.8129 0.046 Uiso 1 1 calc GR
H26B H 0.3253 0.7553 0.7528 0.046 Uiso 1 1 calc GR
H26C H 0.2655 0.6890 0.7093 0.046 Uiso 1 1 calc GR
C29 C -0.1226(3) 0.69988(11) 1.02480(16) 0.0317(5) Uani 1 1 d .
H29A H -0.0355 0.6971 1.0760 0.048 Uiso 1 1 calc GR
H29B H -0.2249 0.7006 1.0585 0.048 Uiso 1 1 calc GR
H29C H -0.1110 0.7383 0.9850 0.048 Uiso 1 1 calc GR
C25 C 0.0070(3) 0.75313(10) 0.76676(17) 0.0344(5) Uani 1 1 d .
H25A H -0.0199 0.7281 0.7062 0.052 Uiso 1 1 calc GR
H25B H 0.0470 0.7942 0.7462 0.052 Uiso 1 1 calc GR
H25C H -0.0885 0.7587 0.8066 0.052 Uiso 1 1 calc GR
C28 C 0.1987(3) 0.54777(10) 1.01952(16) 0.0327(5) Uani 1 1 d .
H28A H 0.1275 0.5584 1.0744 0.049 Uiso 1 1 calc GR
H28B H 0.2954 0.5279 1.0481 0.049 Uiso 1 1 calc GR
H28C H 0.1442 0.5188 0.9722 0.049 Uiso 1 1 calc GR
C24 C -0.1169(2) 0.64277(10) 0.95408(15) 0.0286(5) Uani 1 1 d .
H24 H -0.1157 0.6048 0.9985 0.034 Uiso 1 1 calc R
C30 C -0.2671(3) 0.63887(12) 0.88762(17) 0.0388(6) Uani 1 1 d .
H30A H -0.2758 0.6764 0.8448 0.058 Uiso 1 1 calc GR
H30B H -0.3600 0.6362 0.9304 0.058 Uiso 1 1 calc GR
H30C H -0.2626 0.6015 0.8446 0.058 Uiso 1 1 calc GR

loop_
_atom_site_aniso_label
_atom_site_aniso_U_11
_atom_site_aniso_U_22
_atom_site_aniso_U_33
_atom_site_aniso_U_23
_atom_site_aniso_U_13
_atom_site_aniso_U_12
Si1 0.0187(3) 0.0225(3) 0.0198(3) -0.0059(2) 0.0020(2) -0.0026(2)
C1 0.0147(9) 0.0163(8) 0.0172(9) -0.0018(7) 0.0012(7) 0.0005(7)
C20 0.0098(8) 0.0184(9) 0.0225(9) 0.0009(7) 0.0020(7) -0.0014(7)
C15 0.0115(8) 0.0156(8) 0.0213(9) -0.0006(7) -0.0014(7) -0.0012(7)
C17 0.0126(8) 0.0131(8) 0.0196(9) -0.0002(7) -0.0005(7) -0.0002(7)
C19 0.0127(8) 0.0134(8) 0.0196(9) 0.0004(7) -0.0003(7) 0.0011(7)
C16 0.0154(9) 0.0168(9) 0.0187(9) -0.0020(7) -0.0009(7) -0.0003(7)
C2 0.0138(8) 0.0162(8) 0.0196(9) 0.0007(7) 0.0015(7) 0.0015(7)
C21 0.0136(9) 0.0227(9) 0.0233(10) -0.0019(8) 0.0023(7) -0.0027(7)
C11 0.0139(9) 0.0165(8) 0.0250(9) 0.0071(7) -0.0003(7) 0.0000(7)
C14 0.0143(9) 0.0181(9) 0.0206(9) 0.0019(7) 0.0021(7) 0.0005(7)
C18 0.0133(8) 0.0155(8) 0.0162(8) -0.0016(7) -0.0011(7) 0.0013(7)
C3 0.0140(9) 0.0161(8) 0.0223(9) 0.0011(7) -0.0003(7) -0.0009(7)
C6 0.0138(9) 0.0166(9) 0.0266(10) 0.0056(7) 0.0020(7) 0.0011(7)
C12 0.0154(9) 0.0168(9) 0.0228(9) 0.0036(7) -0.0011(7) -0.0003(7)
C7 0.0188(9) 0.0225(9) 0.0258(10) 0.0060(8) 0.0053(8) 0.0028(8)
C4 0.0154(9) 0.0177(9) 0.0224(9) 0.0022(7) 0.0021(7) 0.0021(7)
C10 0.0183(9) 0.0203(9) 0.0287(10) 0.0050(8) -0.0026(8) -0.0018(7)
C13 0.0176(9) 0.0277(10) 0.0254(10) -0.0007(8) -0.0012(8) -0.0052(8)
C9 0.0140(9) 0.0250(10) 0.0398(12) 0.0117(9) -0.0020(8) -0.0052(8)
C22 0.0266(10) 0.0207(9) 0.0243(10) -0.0045(8) -0.0032(8) -0.0020(8)
C23 0.0245(10) 0.0250(10) 0.0231(10) -0.0032(8) 0.0002(8) -0.0009(8)
C5 0.0200(10) 0.0308(11) 0.0261(10) -0.0015(8) 0.0038(8) -0.0004(8)
C8 0.0156(9) 0.0270(10) 0.0356(11) 0.0112(9) 0.0075(8) 0.0020(8)
C27 0.0285(11) 0.0326(11) 0.0272(11) -0.0050(9) -0.0055(9) 0.0012(9)
C26 0.0338(12) 0.0266(11) 0.0327(11) -0.0002(9) 0.0039(9) -0.0082(9)
C29 0.0292(11) 0.0390(12) 0.0271(11) -0.0083(9) 0.0028(9) 0.0075(9)
C25 0.0386(12) 0.0280(11) 0.0362(12) 0.0017(9) -0.0079(10) -0.0001(10)
C28 0.0362(12) 0.0308(11) 0.0309(11) -0.0009(9) -0.0007(9) -0.0006(9)
C24 0.0256(11) 0.0327(11) 0.0276(11) -0.0046(9) 0.0042(8) -0.0004(9)
C30 0.0223(11) 0.0584(15) 0.0359(12) -0.0135(11) 0.0051(9) 0.0006(10)

loop_
_atom_type_symbol
_atom_type_description
_atom_type_scat_dispersion_real
_atom_type_scat_dispersion_imag
_atom_type_scat_source
C C 0.0040 0.0020 'International Tables Vol C Tables 4.2.6.8 and 6.1.1.4'
H H 0.0000 0.0000 'International Tables Vol C Tables 4.2.6.8 and 6.1.1.4'
Si Si 0.0960 0.0850 'International Tables Vol C Tables 4.2.6.8 and 6.1.1.4'

loop_
_geom_angle_atom_site_label_1
_geom_angle_atom_site_label_2
_geom_angle_atom_site_label_3
_geom_angle
_geom_angle_site_symmetry_1
_geom_angle_site_symmetry_3
C21 Si1 C22 106.88(8) . .
C21 Si1 C23 107.33(8) . .
C21 Si1 C24 108.47(9) . .
C22 Si1 C23 108.84(9) . .
C22 Si1 C24 114.10(9) . .
C24 Si1 C23 110.93(9) . .
C19 C1 H1 121.7 3_566 .
C2 C1 H1 121.7 . .
C2 C1 C19 116.63(16) . 3_566
C21 C20 C18 177.63(19) . .
C16 C15 C2 123.07(16) . .
C16 C15 C14 146.81(17) . .
C2 C15 C14 90.11(14) . .
C19 C17 C16 120.51(15) 3_566 .
C18 C17 C19 119.47(15) . 3_566
C18 C17 C16 120.01(16) . .
C17 C19 C1 120.74(15) 3_566 3_566
C18 C19 C1 120.39(15) . 3_566
C18 C19 C17 118.86(16) . 3_566
C15 C16 C17 116.52(16) . .
C15 C16 H16 121.7 . .
C17 C16 H16 121.7 . .
C1 C2 C15 122.52(16) . .
C1 C2 C3 147.81(17) . .
C15 C2 C3 89.67(14) . .
C20 C21 Si1 172.09(17) . .
C6 C11 C12 121.64(16) . .
C10 C11 C6 118.59(17) . .
C10 C11 C12 119.77(17) . .
C3 C14 C15 90.29(14) . .
C12 C14 C15 145.04(17) . .
C12 C14 C3 124.66(17) . .
C17 C18 C20 118.78(15) . .
C17 C18 C19 121.67(15) . .
C19 C18 C20 119.53(16) . .
C14 C3 C2 89.92(14) . .
C4 C3 C2 146.26(17) . .
C4 C3 C14 123.78(16) . .
C11 C6 C4 121.71(16) . .
C7 C6 C11 118.32(16) . .
C7 C6 C4 119.94(17) . .
C11 C12 C13 123.08(16) . .
C14 C12 C11 113.98(16) . .
C14 C12 C13 122.92(17) . .
C6 C7 H7 119.4 . .
C8 C7 C6 121.16(18) . .
C8 C7 H7 119.4 . .
C3 C4 C6 114.22(17) . .
C3 C4 C5 123.38(17) . .
C6 C4 C5 122.38(16) . .
C11 C10 H10 119.4 . .
C9 C10 C11 121.19(18) . .
C9 C10 H10 119.4 . .
C12 C13 H13A 109.5 . .
C12 C13 H13B 109.5 . .
C12 C13 H13C 109.5 . .
H13A C13 H13B 109.5 . .
H13A C13 H13C 109.5 . .
H13B C13 H13C 109.5 . .
C10 C9 H9 119.9 . .
C10 C9 C8 120.28(18) . .
C8 C9 H9 119.9 . .
Si1 C22 H22 107.0 . .
C26 C22 Si1 110.82(13) . .
C26 C22 H22 107.0 . .
C25 C22 Si1 114.77(14) . .
C25 C22 H22 107.0 . .
C25 C22 C26 109.74(17) . .
Si1 C23 H23 106.3 . .
C27 C23 Si1 113.26(14) . .
C27 C23 H23 106.3 . .
C28 C23 Si1 113.20(14) . .
C28 C23 H23 106.3 . .
C28 C23 C27 110.88(16) . .
C4 C5 H5A 109.5 . .
C4 C5 H5B 109.5 . .
C4 C5 H5C 109.5 . .
H5A C5 H5B 109.5 . .
H5A C5 H5C 109.5 . .
H5B C5 H5C 109.5 . .
C7 C8 C9 120.46(18) . .
C7 C8 H8 119.8 . .
C9 C8 H8 119.8 . .
C23 C27 H27A 109.5 . .
C23 C27 H27B 109.5 . .
C23 C27 H27C 109.5 . .
H27A C27 H27B 109.5 . .
H27A C27 H27C 109.5 . .
H27B C27 H27C 109.5 . .
C22 C26 H26A 109.5 . .
C22 C26 H26B 109.5 . .
C22 C26 H26C 109.5 . .
H26A C26 H26B 109.5 . .
H26A C26 H26C 109.5 . .
H26B C26 H26C 109.5 . .
H29A C29 H29B 109.5 . .
H29A C29 H29C 109.5 . .
H29B C29 H29C 109.5 . .
C24 C29 H29A 109.5 . .
C24 C29 H29B 109.5 . .
C24 C29 H29C 109.5 . .
C22 C25 H25A 109.5 . .
C22 C25 H25B 109.5 . .
C22 C25 H25C 109.5 . .
H25A C25 H25B 109.5 . .
H25A C25 H25C 109.5 . .
H25B C25 H25C 109.5 . .
C23 C28 H28A 109.5 . .
C23 C28 H28B 109.5 . .
C23 C28 H28C 109.5 . .
H28A C28 H28B 109.5 . .
H28A C28 H28C 109.5 . .
H28B C28 H28C 109.5 . .
Si1 C24 H24 106.7 . .
C29 C24 Si1 111.58(14) . .
C29 C24 H24 106.7 . .
C30 C24 Si1 114.12(14) . .
C30 C24 C29 110.68(18) . .
C30 C24 H24 106.7 . .
C24 C30 H30A 109.5 . .
C24 C30 H30B 109.5 . .
C24 C30 H30C 109.5 . .
H30A C30 H30B 109.5 . .
H30A C30 H30C 109.5 . .
H30B C30 H30C 109.5 . .

loop_
_geom_bond_atom_site_label_1
_geom_bond_atom_site_label_2
_geom_bond_distance
_geom_bond_site_symmetry_2
Si1 C21 1.8474(19) .
Si1 C22 1.881(2) .
Si1 C23 1.894(2) .
Si1 C24 1.889(2) .
C1 H1 0.9500 .
C1 C19 1.441(2) 3_566
C1 C2 1.347(2) .
C20 C21 1.211(3) .
C20 C18 1.433(2) .
C15 C16 1.348(2) .
C15 C2 1.441(2) .
C15 C14 1.490(2) .
C17 C19 1.434(2) 3_566
C17 C16 1.438(2) .
C17 C18 1.411(2) .
C19 C1 1.441(2) 3_566
C19 C17 1.434(2) 3_566
C19 C18 1.412(2) .
C16 H16 0.9500 .
C2 C3 1.500(2) .
C11 C6 1.427(3) .
C11 C12 1.452(3) .
C11 C10 1.412(3) .
C14 C3 1.436(2) .
C14 C12 1.349(2) .
C3 C4 1.351(3) .
C6 C7 1.411(3) .
C6 C4 1.455(3) .
C12 C13 1.492(3) .
C7 H7 0.9500 .
C7 C8 1.378(3) .
C4 C5 1.495(3) .
C10 H10 0.9500 .
C10 C9 1.375(3) .
C13 H13A 0.9800 .
C13 H13B 0.9800 .
C13 H13C 0.9800 .
C9 H9 0.9500 .
C9 C8 1.381(3) .
C22 H22 1.0000 .
C22 C26 1.532(3) .
C22 C25 1.528(3) .
C23 H23 1.0000 .
C23 C27 1.530(3) .
C23 C28 1.530(3) .
C5 H5A 0.9800 .
C5 H5B 0.9800 .
C5 H5C 0.9800 .
C8 H8 0.9500 .
C27 H27A 0.9800 .
C27 H27B 0.9800 .
C27 H27C 0.9800 .
C26 H26A 0.9800 .
C26 H26B 0.9800 .
C26 H26C 0.9800 .
C29 H29A 0.9800 .
C29 H29B 0.9800 .
C29 H29C 0.9800 .
C29 C24 1.535(3) .
C25 H25A 0.9800 .
C25 H25B 0.9800 .
C25 H25C 0.9800 .
C28 H28A 0.9800 .
C28 H28B 0.9800 .
C28 H28C 0.9800 .
C24 H24 1.0000 .
C24 C30 1.512(3) .
C30 H30A 0.9800 .
C30 H30B 0.9800 .
C30 H30C 0.9800 .

loop_
_geom_torsion_atom_site_label_1
_geom_torsion_atom_site_label_2
_geom_torsion_atom_site_label_3
_geom_torsion_atom_site_label_4
_geom_torsion
_geom_torsion_site_symmetry_1
C1 C19 C18 C20 -2.7(2) 3_566
C1 C19 C18 C17 178.98(16) 3_566
C1 C2 C3 C14 -179.5(3) .
C1 C2 C3 C4 -2.1(5) .
C15 C2 C3 C14 0.09(14) .
C15 C2 C3 C4 177.6(3) .
C15 C14 C3 C2 -0.08(13) .
C15 C14 C3 C4 -178.40(18) .
C15 C14 C12 C11 177.1(2) .
C15 C14 C12 C13 -1.3(4) .
C17 C19 C18 C20 177.90(15) 3_566
C17 C19 C18 C17 -0.4(3) 3_566
C19 C1 C2 C15 0.5(2) 3_566
C19 C1 C2 C3 -179.9(2) 3_566
C19 C17 C16 C15 1.3(2) 3_566
C19 C17 C18 C20 -177.91(15) 3_566
C19 C17 C18 C19 0.4(3) 3_566
C16 C15 C2 C1 0.5(3) .
C16 C15 C2 C3 -179.27(17) .
C16 C15 C14 C3 178.8(3) .
C16 C15 C14 C12 0.5(5) .
C16 C17 C18 C20 1.4(2) .
C16 C17 C18 C19 179.74(16) .
C2 C15 C16 C17 -1.4(3) .
C2 C15 C14 C3 0.09(14) .
C2 C15 C14 C12 -178.3(3) .
C2 C3 C4 C6 -176.9(2) .
C2 C3 C4 C5 1.8(4) .
C21 Si1 C22 C26 -58.55(15) .
C21 Si1 C22 C25 66.44(17) .
C21 Si1 C23 C27 160.37(14) .
C21 Si1 C23 C28 -72.31(16) .
C21 Si1 C24 C29 -161.55(14) .
C21 Si1 C24 C30 -35.17(19) .
C11 C6 C7 C8 -0.4(3) .
C11 C6 C4 C3 -0.1(2) .
C11 C6 C4 C5 -178.80(17) .
C11 C10 C9 C8 0.1(3) .
C14 C15 C16 C17 -179.9(2) .
C14 C15 C2 C1 179.68(17) .
C14 C15 C2 C3 -0.08(13) .
C14 C3 C4 C6 0.1(3) .
C14 C3 C4 C5 178.80(17) .
C18 C17 C16 C15 -178.02(16) .
C3 C14 C12 C11 -0.9(3) .
C3 C14 C12 C13 -179.32(17) .
C6 C11 C12 C14 0.9(2) .
C6 C11 C12 C13 179.30(17) .
C6 C11 C10 C9 -0.4(3) .
C6 C7 C8 C9 0.1(3) .
C12 C11 C6 C7 -178.89(16) .
C12 C11 C6 C4 -0.5(3) .
C12 C11 C10 C9 179.01(17) .
C12 C14 C3 C2 178.79(18) .
C12 C14 C3 C4 0.5(3) .
C7 C6 C4 C3 178.35(17) .
C7 C6 C4 C5 -0.4(3) .
C4 C6 C7 C8 -178.84(17) .
C10 C11 C6 C7 0.5(2) .
C10 C11 C6 C4 178.98(16) .
C10 C11 C12 C14 -178.52(16) .
C10 C11 C12 C13 -0.1(3) .
C10 C9 C8 C7 0.1(3) .
C22 Si1 C23 C27 45.03(17) .
C22 Si1 C23 C28 172.36(14) .
C22 Si1 C24 C29 -42.55(17) .
C22 Si1 C24 C30 83.84(18) .
C23 Si1 C22 C26 57.07(15) .
C23 Si1 C22 C25 -177.94(15) .
C23 Si1 C24 C29 80.81(16) .
C23 Si1 C24 C30 -152.80(16) .
C24 Si1 C22 C26 -178.46(13) .
C24 Si1 C22 C25 -53.47(17) .
C24 Si1 C23 C27 -81.30(16) .
C24 Si1 C23 C28 46.03(16) .
